data_4075659
loop_
_publ_author_name
'Pantcheva, Ivayla'
'Nishihara, Yasushi'
'Osakada, Kohtaro'

_publ_section_title
;
 Arylplatinum Complexes with Arylboronate Ligands. Their Preparation,
 Structure, and Relevance to Transmetalation
;
_journal_issue 16
_journal_name_full Organometallics
_journal_page_first 3815
_journal_paper_doi 10.1021/om049050t
_journal_volume 24
_journal_year 2005
_chemical_formula_moiety 'C29 H35 B O3 P2 Pt '
_chemical_formula_sum 'C29 H35 B O3 P2 Pt'
_chemical_formula_weight 699.44
_space_group_IT_number 14
_symmetry_cell_setting monoclinic
_symmetry_Int_Tables_number 14
_symmetry_space_group_name_Hall '-P 2yn'
_symmetry_space_group_name_H-M 'P 1 21/n 1'
_cell_angle_alpha 90
_cell_angle_beta 92.10(3)
_cell_angle_gamma 90
_cell_formula_units_Z 4
_cell_length_a 13.683(9)
_cell_length_b 9.430(3)
_cell_length_c 23.089(5)
_cell_measurement_reflns_used 19
_cell_measurement_temperature 296.2
_cell_measurement_theta_max 10.8
_cell_measurement_theta_min 9.3
_cell_volume 2977(2)
_diffrn_ambient_temperature 296.2
_diffrn_measurement_device 'Rigaku AFC5R'
_diffrn_measurement_method \w-2\q
_diffrn_orient_matrix_UB_11 -0.01153
_diffrn_orient_matrix_UB_12 0.03489
_diffrn_orient_matrix_UB_13 0.04007
_diffrn_orient_matrix_UB_21 0.07110
_diffrn_orient_matrix_UB_22 -0.01224
_diffrn_orient_matrix_UB_23 0.01041
_diffrn_orient_matrix_UB_31 0.01263
_diffrn_orient_matrix_UB_32 0.09939
_diffrn_orient_matrix_UB_33 -0.01281
_diffrn_radiation_detector 'scintillation counter'
_diffrn_radiation_monochromator graphite
_diffrn_radiation_source 'Rigaku rotating anode'
_diffrn_radiation_type 'Mo K\a'
_diffrn_radiation_wavelength 0.7107
_diffrn_reflns_av_R_equivalents 0.04090
_diffrn_reflns_av_sigmaI/netI 0.074
_diffrn_reflns_limit_h_max 17
_diffrn_reflns_limit_h_min 0
_diffrn_reflns_limit_k_max 12
_diffrn_reflns_limit_k_min 0
_diffrn_reflns_limit_l_max 29
_diffrn_reflns_limit_l_min -29
_diffrn_reflns_number 7567
_diffrn_reflns_reduction_process 'Lp corrections applied'
_diffrn_reflns_theta_max 27.52
_diffrn_reflns_theta_min 2.63
_diffrn_standards_decay_% -69.56
_diffrn_standards_interval_count 150
_diffrn_standards_number 3
_exptl_absorpt_coefficient_mu 4.829
_exptl_absorpt_correction_T_max 1.000
_exptl_absorpt_correction_T_min 0.655
_exptl_absorpt_correction_type
;
\y scans (North,Phillips & Matthews, 1968)
;
_exptl_crystal_colour colorless
_exptl_crystal_density_diffrn 1.560
_exptl_crystal_density_meas ?
_exptl_crystal_description prismatic
_exptl_crystal_F_000 1384.00
_exptl_crystal_size_max 0.30
_exptl_crystal_size_mid 0.22
_exptl_crystal_size_min 0.04
_refine_diff_density_max 2.26
_refine_diff_density_min -2.19
_refine_ls_extinction_method none
_refine_ls_goodness_of_fit_all 2.591
_refine_ls_goodness_of_fit_ref 2.590
_refine_ls_hydrogen_treatment noref
_refine_ls_matrix_type full
_refine_ls_number_constraints 0
_refine_ls_number_parameters 325
_refine_ls_number_reflns 4080
_refine_ls_number_restraints 0
_refine_ls_R_factor_all 0.0543
_refine_ls_R_factor_gt 0.0540
_refine_ls_shift/su_max 0.0000
_refine_ls_shift/su_mean 0.0002
_refine_ls_structure_factor_coef F
_refine_ls_weighting_details 'w = 1/[\s^2^(Fo) + 0.00002|Fo|^2^]'
_refine_ls_weighting_scheme sigma
_refine_ls_wR_factor_all 0.0460
_refine_ls_wR_factor_ref 0.0460
_reflns_number_gt 4080
_reflns_number_total 7271
_reflns_threshold_expression I>3.00\s(I)
_cod_data_source_file om049050tsi20041202_063852.cif
_cod_data_source_block 2
_cod_depositor_comments
;
The following automatic conversions were performed:

'_exptl_crystal_density_meas' value 'not measured' was changed to '?'
- the value is perceived as not measured.

Automatic conversion script
Id: cif_fix_values 3008 2015-01-20 13:52:24Z robertas 
;
_cod_original_sg_symbol_H-M 'P 21/n     '
_cod_original_formula_sum 'C29 H35 B O3 P2 Pt '
_cod_database_code 4075659

loop_
_symmetry_equiv_pos_as_xyz
'   +x,   +y,   +z'
1/2-x,1/2+y,1/2-z
'   -x,   -y,   -z'
1/2+x,1/2-y,1/2+z

loop_
_atom_site_label
_atom_site_fract_x
_atom_site_fract_y
_atom_site_fract_z
_atom_site_U_iso_or_equiv
_atom_site_occupancy
_atom_site_adp_type
_atom_site_calc_flag
Pt(1) 0.05017(2) 0.16595(3) 0.36383(1) 0.04993(7) 1.000 Uani d
P(1) -0.0303(1) -0.0108(2) 0.31416(7) 0.0549(5) 1.000 Uani d
P(2) 0.1434(1) 0.3206(2) 0.41769(7) 0.0618(6) 1.000 Uani d
O(1) -0.0206(3) 0.0954(4) 0.4374(2) 0.060(1) 1.000 Uani d
O(2) -0.1139(3) 0.0863(5) 0.5194(2) 0.074(2) 1.000 Uani d
O(3) -0.3663(4) 0.5886(6) 0.3918(2) 0.095(2) 1.000 Uani d
C(1) 0.1173(5) 0.2279(6) 0.2926(3) 0.051(2) 1.000 Uani d
C(2) 0.2090(5) 0.1779(8) 0.2779(3) 0.065(2) 1.000 Uani d
C(3) 0.2516(6) 0.2171(9) 0.2268(3) 0.081(3) 1.000 Uani d
C(4) 0.2075(6) 0.306(1) 0.1886(3) 0.086(3) 1.000 Uani d
C(5) 0.1177(6) 0.3605(8) 0.2019(3) 0.083(3) 1.000 Uani d
C(6) 0.0736(5) 0.3256(8) 0.2529(3) 0.074(2) 1.000 Uani d
C(7) -0.1702(5) 0.2623(8) 0.4451(3) 0.062(2) 1.000 Uani d
C(8) -0.1622(5) 0.3448(8) 0.3953(3) 0.066(2) 1.000 Uani d
C(9) -0.2277(6) 0.4506(8) 0.3782(3) 0.078(3) 1.000 Uani d
C(10) -0.3059(5) 0.4780(8) 0.4120(3) 0.069(2) 1.000 Uani d
C(11) -0.3193(5) 0.4032(8) 0.4621(3) 0.070(2) 1.000 Uani d
C(12) -0.2516(5) 0.2980(8) 0.4777(3) 0.066(2) 1.000 Uani d
C(13) -0.4374(7) 0.6393(9) 0.4286(4) 0.115(4) 1.000 Uani d
C(14) -0.0002(5) -0.0435(8) 0.2399(3) 0.084(3) 1.000 Uani d
C(15) -0.0085(5) -0.1795(7) 0.3493(3) 0.080(3) 1.000 Uani d
C(16) -0.1610(4) 0.0131(7) 0.3112(3) 0.055(2) 1.000 Uani d
C(17) -0.2235(6) -0.0640(9) 0.3436(4) 0.108(4) 1.000 Uani d
C(18) -0.3240(8) -0.036(1) 0.3411(5) 0.127(5) 1.000 Uani d
C(19) -0.3593(7) 0.066(1) 0.3065(5) 0.118(5) 1.000 Uani d
C(20) -0.3006(7) 0.143(1) 0.2744(4) 0.109(4) 1.000 Uani d
C(21) -0.2009(6) 0.1158(9) 0.2757(3) 0.086(3) 1.000 Uani d
C(22) 0.1114(5) 0.3332(8) 0.4932(3) 0.079(2) 1.000 Uani d
C(23) 0.1413(6) 0.5028(8) 0.3936(3) 0.100(3) 1.000 Uani d
C(24) 0.2695(5) 0.2634(9) 0.4214(3) 0.066(2) 1.000 Uani d
C(25) 0.2929(6) 0.1346(9) 0.4463(4) 0.086(3) 1.000 Uani d
C(26) 0.3875(7) 0.084(1) 0.4486(4) 0.103(4) 1.000 Uani d
C(27) 0.4608(7) 0.162(1) 0.4257(4) 0.117(4) 1.000 Uani d
C(28) 0.4395(7) 0.285(1) 0.3992(4) 0.109(4) 1.000 Uani d
C(29) 0.3444(7) 0.339(1) 0.3964(3) 0.094(3) 1.000 Uani d
B(1) -0.0960(6) 0.144(1) 0.4655(3) 0.062(3) 1.000 Uani d
H(1) 0.2431 0.1151 0.3037 0.078 1.000 Uiso c
H(2) 0.3140 0.1798 0.2185 0.097 1.000 Uiso c
H(3) 0.2372 0.3311 0.1536 0.103 1.000 Uiso c
H(4) 0.0853 0.4234 0.1754 0.100 1.000 Uiso c
H(5) 0.0127 0.3679 0.2614 0.089 1.000 Uiso c
H(6) -0.1083 0.3273 0.3715 0.079 1.000 Uiso c
H(7) -0.2184 0.5032 0.3436 0.094 1.000 Uiso c
H(8) -0.3734 0.4222 0.4856 0.084 1.000 Uiso c
H(9) -0.2608 0.2472 0.5127 0.079 1.000 Uiso c
H(10) -0.4153 0.6275 0.4678 0.138 1.000 Uiso c
H(11) -0.4485 0.7375 0.4211 0.138 1.000 Uiso c
H(12) -0.4965 0.5885 0.4219 0.138 1.000 Uiso c
H(13) 0.0542 -0.1060 0.2390 0.100 1.000 Uiso c
H(14) -0.0546 -0.0849 0.2197 0.100 1.000 Uiso c
H(15) 0.0161 0.0437 0.2219 0.100 1.000 Uiso c
H(16) -0.0112 -0.1678 0.3902 0.096 1.000 Uiso c
H(17) -0.0571 -0.2454 0.3366 0.096 1.000 Uiso c
H(18) 0.0542 -0.2139 0.3401 0.096 1.000 Uiso c
H(19) -0.1984 -0.1376 0.3680 0.129 1.000 Uiso c
H(20) -0.3668 -0.0897 0.3640 0.153 1.000 Uiso c
H(21) -0.4275 0.0850 0.3049 0.142 1.000 Uiso c
H(22) -0.3268 0.2172 0.2505 0.131 1.000 Uiso c
H(23) -0.1597 0.1696 0.2517 0.103 1.000 Uiso c
H(24) 0.1043 0.4302 0.5034 0.095 1.000 Uiso c
H(25) 0.0514 0.2850 0.4985 0.095 1.000 Uiso c
H(26) 0.1615 0.2913 0.5170 0.095 1.000 Uiso c
H(27) 0.2005 0.5236 0.3750 0.120 1.000 Uiso c
H(28) 0.0875 0.5165 0.3670 0.120 1.000 Uiso c
H(29) 0.1349 0.5636 0.4260 0.120 1.000 Uiso c
H(30) 0.2425 0.0789 0.4621 0.103 1.000 Uiso c
H(31) 0.4018 -0.0055 0.4662 0.124 1.000 Uiso c
H(32) 0.5265 0.1303 0.4287 0.140 1.000 Uiso c
H(33) 0.4902 0.3368 0.3818 0.131 1.000 Uiso c
H(34) 0.3310 0.4265 0.3775 0.112 1.000 Uiso c
H(35) -0.0941 0.1552 0.5489 0.092 1.000 Uiso c

loop_
_atom_site_aniso_label
_atom_site_aniso_U_11
_atom_site_aniso_U_22
_atom_site_aniso_U_33
_atom_site_aniso_U_12
_atom_site_aniso_U_13
_atom_site_aniso_U_23
Pt(1) 0.0497(1) 0.0530(1) 0.0470(1) -0.0007(2) 0.0001(1) 0.0033(2)
P(1) 0.051(1) 0.059(1) 0.054(1) -0.004(1) -0.0009(8) -0.0027(9)
P(2) 0.071(1) 0.058(1) 0.056(1) -0.014(1) -0.0030(9) -0.002(1)
O(1) 0.066(3) 0.068(3) 0.047(2) -0.008(3) 0.007(2) 0.008(2)
O(2) 0.084(4) 0.084(4) 0.056(3) -0.007(3) 0.018(3) 0.005(3)
O(3) 0.093(4) 0.107(4) 0.085(4) 0.037(4) 0.004(3) 0.002(3)
C(1) 0.052(4) 0.048(4) 0.054(4) -0.010(3) 0.007(3) 0.003(3)
C(2) 0.059(4) 0.068(5) 0.069(4) 0.002(4) 0.010(3) 0.004(4)
C(3) 0.074(5) 0.088(6) 0.083(6) -0.001(5) 0.030(5) -0.009(5)
C(4) 0.094(6) 0.103(7) 0.063(5) -0.023(6) 0.026(5) -0.001(5)
C(5) 0.105(6) 0.084(6) 0.061(4) -0.011(5) -0.001(4) 0.021(4)
C(6) 0.064(4) 0.089(6) 0.070(4) 0.000(5) 0.006(4) 0.017(5)
C(7) 0.070(5) 0.073(5) 0.044(4) -0.014(4) 0.005(3) 0.002(4)
C(8) 0.063(4) 0.078(5) 0.057(4) 0.005(5) 0.003(3) -0.003(4)
C(9) 0.086(6) 0.091(6) 0.059(4) 0.012(5) 0.002(4) 0.004(4)
C(10) 0.062(5) 0.068(5) 0.077(5) 0.011(4) -0.012(4) -0.011(4)
C(11) 0.060(5) 0.084(6) 0.068(5) -0.002(4) 0.007(4) -0.001(4)
C(12) 0.058(4) 0.073(5) 0.067(4) -0.011(4) 0.004(4) 0.007(4)
C(13) 0.110(7) 0.101(7) 0.132(8) 0.032(6) 0.005(6) -0.020(6)
C(14) 0.082(5) 0.096(6) 0.075(5) -0.018(5) 0.018(4) -0.031(5)
C(15) 0.088(5) 0.052(4) 0.100(5) -0.001(5) -0.013(4) -0.007(4)
C(16) 0.056(4) 0.051(4) 0.058(4) -0.000(4) 0.003(3) -0.005(3)
C(17) 0.068(6) 0.097(7) 0.160(9) 0.016(5) 0.034(6) 0.029(6)
C(18) 0.092(8) 0.100(9) 0.19(1) 0.001(7) 0.054(8) 0.028(8)
C(19) 0.063(6) 0.12(1) 0.17(1) -0.021(7) 0.019(7) -0.031(8)
C(20) 0.078(6) 0.129(9) 0.117(7) 0.035(7) -0.023(5) -0.013(7)
C(21) 0.073(5) 0.100(7) 0.085(5) 0.008(5) -0.008(4) 0.011(5)
C(22) 0.075(5) 0.095(6) 0.067(4) -0.020(5) -0.000(4) -0.023(5)
C(23) 0.142(8) 0.055(5) 0.100(6) -0.025(6) -0.029(5) 0.006(5)
C(24) 0.061(5) 0.089(6) 0.047(4) -0.022(5) -0.007(3) -0.008(4)
C(25) 0.067(5) 0.092(7) 0.100(6) -0.012(5) 0.001(5) 0.006(5)
C(26) 0.072(6) 0.122(8) 0.114(7) 0.015(6) -0.017(5) -0.009(6)
C(27) 0.058(5) 0.20(1) 0.095(7) 0.000(8) -0.003(5) -0.032(8)
C(28) 0.079(7) 0.19(1) 0.063(6) -0.040(8) 0.012(5) -0.015(6)
C(29) 0.087(6) 0.135(8) 0.058(5) -0.026(7) 0.001(4) 0.006(5)
B(1) 0.061(5) 0.080(7) 0.045(4) -0.018(5) 0.008(4) -0.002(5)

loop_
_atom_type_symbol
_atom_type_oxidation_number
_atom_type_number_in_cell
_atom_type_scat_dispersion_real
_atom_type_scat_dispersion_imag
_atom_type_scat_source
C 0 116 0.002 0.002
;International Tables for Crystallography
(1992, Vol. C, Table 6.1.1.2)
;
H 0 140 0.000 0.000
;International Tables for Crystallography
(1992, Vol. C, Table 6.1.1.2)
;
O 0 12 0.008 0.006
;International Tables for Crystallography
(1992, Vol. C, Table 6.1.1.2)
;
P 0 8 0.090 0.095
;International Tables for Crystallography
(1992, Vol. C, Table 6.1.1.2)
;
B 0 4 0.000 0.001
;International Tables for Crystallography
(1992, Vol. C, Table 6.1.1.2)
;
Pt 0 4 -2.352 8.388
;International Tables for Crystallography
(1992, Vol. C, Tables 4.2.6.8 and 6.1.1.1)
;

loop_
_geom_angle_atom_site_label_1
_geom_angle_atom_site_label_2
_geom_angle_atom_site_label_3
_geom_angle
_geom_angle_publ_flag
P(1) Pt(1) P(2) 172.8(1) yes
P(1) Pt(1) O(1) 87.0(2) yes
P(1) Pt(1) C(1) 91.6(3) yes
P(2) Pt(1) O(1) 91.5(2) yes
P(2) Pt(1) C(1) 89.8(3) yes
O(1) Pt(1) C(1) 178.4(3) yes
Pt(1) P(1) C(14) 118.6(4) no
Pt(1) P(1) C(15) 110.4(4) no
Pt(1) P(1) C(16) 112.8(4) no
C(14) P(1) C(15) 103.7(6) no
C(14) P(1) C(16) 104.2(5) no
C(15) P(1) C(16) 106.0(5) no
Pt(1) P(2) C(22) 114.6(4) no
Pt(1) P(2) C(23) 116.0(4) no
Pt(1) P(2) C(24) 110.5(4) no
C(22) P(2) C(23) 103.4(6) no
C(22) P(2) C(24) 103.7(5) no
C(23) P(2) C(24) 107.6(6) no
Pt(1) O(1) B(1) 132.8(8) no
B(1) O(2) H(35) 108.0 no
C(10) O(3) C(13) 118(1) no
Pt(1) C(1) C(2) 123.1(8) no
Pt(1) C(1) C(6) 121.7(8) no
C(2) C(1) C(6) 115.2(9) no
C(1) C(2) C(3) 122(1) no
C(1) C(2) H(1) 119.0 no
C(3) C(2) H(1) 119.1 no
C(2) C(3) C(4) 122(1) no
C(2) C(3) H(2) 118.8 no
C(4) C(3) H(2) 119.0 no
C(3) C(4) C(5) 118(1) no
C(3) C(4) H(3) 121.1 no
C(5) C(4) H(3) 120.8 no
C(4) C(5) C(6) 122(1) no
C(4) C(5) H(4) 119.4 no
C(6) C(5) H(4) 119.1 no
C(1) C(6) C(5) 121(1) no
C(1) C(6) H(5) 119.4 no
C(5) C(6) H(5) 119.4 no
C(8) C(7) C(12) 113(1) no
C(8) C(7) B(1) 125(1) no
C(12) C(7) B(1) 122(1) no
C(7) C(8) C(9) 124(1) no
C(7) C(8) H(6) 117.8 no
C(9) C(8) H(6) 117.8 no
C(8) C(9) C(10) 119(1) no
C(8) C(9) H(7) 120.6 no
C(10) C(9) H(7) 120.6 no
O(3) C(10) C(9) 114(1) no
O(3) C(10) C(11) 125(1) no
C(9) C(10) C(11) 121(1) no
C(10) C(11) C(12) 118(1) no
C(10) C(11) H(8) 121.0 no
C(12) C(11) H(8) 120.8 no
C(7) C(12) C(11) 124(1) no
C(7) C(12) H(9) 117.7 no
C(11) C(12) H(9) 118.0 no
O(3) C(13) H(10) 109.5 no
O(3) C(13) H(11) 109.4 no
O(3) C(13) H(12) 109.7 no
H(10) C(13) H(11) 109.2 no
H(10) C(13) H(12) 109.7 no
H(11) C(13) H(12) 109.4 no
P(1) C(14) H(13) 109.5 no
P(1) C(14) H(14) 109.6 no
P(1) C(14) H(15) 109.4 no
H(13) C(14) H(14) 109.6 no
H(13) C(14) H(15) 109.3 no
H(14) C(14) H(15) 109.5 no
P(1) C(15) H(16) 109.3 no
P(1) C(15) H(17) 109.6 no
P(1) C(15) H(18) 109.6 no
H(16) C(15) H(17) 109.3 no
H(16) C(15) H(18) 109.3 no
H(17) C(15) H(18) 109.7 no
P(1) C(16) C(17) 123.5(9) no
P(1) C(16) C(21) 119.0(9) no
C(17) C(16) C(21) 117(1) no
C(16) C(17) C(18) 121(1) no
C(16) C(17) H(19) 119.6 no
C(18) C(17) H(19) 119.7 no
C(17) C(18) C(19) 120(2) no
C(17) C(18) H(20) 120.1 no
C(19) C(18) H(20) 120.2 no
C(18) C(19) C(20) 121(2) no
C(18) C(19) H(21) 119.6 no
C(20) C(19) H(21) 119.3 no
C(19) C(20) C(21) 120(2) no
C(19) C(20) H(22) 120.1 no
C(21) C(20) H(22) 119.8 no
C(16) C(21) C(20) 121(1) no
C(16) C(21) H(23) 119.6 no
C(20) C(21) H(23) 119.5 no
P(2) C(22) H(24) 109.4 no
P(2) C(22) H(25) 109.3 no
P(2) C(22) H(26) 109.5 no
H(24) C(22) H(25) 109.4 no
H(24) C(22) H(26) 109.7 no
H(25) C(22) H(26) 109.6 no
P(2) C(23) H(27) 109.4 no
P(2) C(23) H(28) 109.4 no
P(2) C(23) H(29) 109.4 no
H(27) C(23) H(28) 109.5 no
H(27) C(23) H(29) 109.5 no
H(28) C(23) H(29) 109.6 no
P(2) C(24) C(25) 119(1) no
P(2) C(24) C(29) 123(1) no
C(25) C(24) C(29) 117(1) no
C(24) C(25) C(26) 122(1) no
C(24) C(25) H(30) 119.1 no
C(26) C(25) H(30) 119.0 no
C(25) C(26) C(27) 120(2) no
C(25) C(26) H(31) 120.2 no
C(27) C(26) H(31) 120.2 no
C(26) C(27) C(28) 120(2) no
C(26) C(27) H(32) 120.2 no
C(28) C(27) H(32) 120.0 no
C(27) C(28) C(29) 122(2) no
C(27) C(28) H(33) 119.2 no
C(29) C(28) H(33) 119.3 no
C(24) C(29) C(28) 120(2) no
C(24) C(29) H(34) 120.2 no
C(28) C(29) H(34) 120.1 no
O(1) B(1) O(2) 118(1) no
O(1) B(1) C(7) 128(1) no
O(2) B(1) C(7) 115(1) no

loop_
_geom_bond_atom_site_label_1
_geom_bond_atom_site_label_2
_geom_bond_distance
_geom_bond_publ_flag
Pt(1) P(1) 2.283(3) yes
Pt(1) P(2) 2.277(3) yes
Pt(1) O(1) 2.094(6) yes
Pt(1) C(1) 2.000(9) yes
P(1) C(14) 1.80(1) no
P(1) C(15) 1.81(1) no
P(1) C(16) 1.80(1) no
P(2) C(22) 1.82(1) no
P(2) C(23) 1.81(1) no
P(2) C(24) 1.81(1) no
O(1) B(1) 1.32(1) yes
O(2) B(1) 1.39(1) yes
O(2) H(35) 0.97 no
O(3) C(10) 1.40(1) no
O(3) C(13) 1.40(1) no
C(1) C(2) 1.39(1) no
C(1) C(6) 1.42(1) no
C(2) C(3) 1.39(1) no
C(2) H(1) 0.95 no
C(3) C(4) 1.34(2) no
C(3) H(2) 0.95 no
C(4) C(5) 1.37(2) no
C(4) H(3) 0.95 no
C(5) C(6) 1.38(1) no
C(5) H(4) 0.95 no
C(6) H(5) 0.95 no
C(7) C(8) 1.40(1) no
C(7) C(12) 1.41(1) no
C(7) B(1) 1.57(2) no
C(8) C(9) 1.39(1) no
C(8) H(6) 0.95 no
C(9) C(10) 1.37(1) no
C(9) H(7) 0.95 no
C(10) C(11) 1.37(1) no
C(11) C(12) 1.40(1) no
C(11) H(8) 0.95 no
C(12) H(9) 0.95 no
C(13) H(10) 0.95 no
C(13) H(11) 0.95 no
C(13) H(12) 0.95 no
C(14) H(13) 0.95 no
C(14) H(14) 0.95 no
C(14) H(15) 0.95 no
C(15) H(16) 0.95 no
C(15) H(17) 0.95 no
C(15) H(18) 0.95 no
C(16) C(17) 1.37(1) no
C(16) C(21) 1.37(1) no
C(17) C(18) 1.40(2) no
C(17) H(19) 0.95 no
C(18) C(19) 1.33(2) no
C(18) H(20) 0.95 no
C(19) C(20) 1.33(2) no
C(19) H(21) 0.95 no
C(20) C(21) 1.39(2) no
C(20) H(22) 0.95 no
C(21) H(23) 0.95 no
C(22) H(24) 0.95 no
C(22) H(25) 0.95 no
C(22) H(26) 0.95 no
C(23) H(27) 0.95 no
C(23) H(28) 0.95 no
C(23) H(29) 0.95 no
C(24) C(25) 1.38(2) no
C(24) C(29) 1.39(1) no
C(25) C(26) 1.38(2) no
C(25) H(30) 0.95 no
C(26) C(27) 1.37(2) no
C(26) H(31) 0.95 no
C(27) C(28) 1.34(2) no
C(27) H(32) 0.95 no
C(28) C(29) 1.40(2) no
C(28) H(33) 0.95 no
C(29) H(34) 0.95 no
